data_2310224
loop_
_publ_author_name
'Larson, A.C.'
'Cromer, D.T.'

_publ_section_title
;
 The crystal structure of Pu2 Zn9
;
_journal_name_full 'Acta Crystallographica (1,1948-23,1967)'
_journal_page_first 70
_journal_page_last 77
_journal_volume 23
_journal_year 1967
_chemical_formula_sum 'Pu13 Zn58'
_space_group_IT_number 194
_symmetry_space_group_name_Hall '-P 6c 2c'
_symmetry_space_group_name_H-M 'P 63/m m c'
_cell_angle_alpha 90
_cell_angle_beta 90
_cell_angle_gamma 120
_cell_formula_units_Z 2
_cell_length_a 14.43
_cell_length_b 14.43
_cell_length_c 14.14
_cell_volume 2549.839
_citation_journal_id_ASTM ACCRA9
_cod_data_source_file Larson_ACCRA9_1967_1908.cif
_cod_data_source_block Pu13Zn58
_cod_database_code 2310224

loop_
_symmetry_equiv_pos_as_xyz
x,y,z
x-y,x,z+1/2
-y,x-y,z
-x,-y,z+1/2
-x+y,-x,z
y,-x+y,z+1/2
-y,-x,-z+1/2
x-y,-y,-z
x,x-y,-z+1/2
y,x,-z
-x+y,y,-z+1/2
-x,-x+y,-z
-x,-y,-z
-x+y,-x,-z-1/2
y,-x+y,-z
x,y,-z-1/2
x-y,x,-z
-y,x-y,-z-1/2
y,x,z-1/2
-x+y,y,z
-x,-x+y,z-1/2
-y,-x,z
x-y,-y,z-1/2
x,x-y,z

loop_
_atom_site_label
_atom_site_type_symbol
_atom_site_fract_x
_atom_site_fract_y
_atom_site_fract_z
_atom_site_occupancy
_atom_site_U_iso_or_equiv
Zn4 Zn 0.5 0 0 1 0.0
Zn11 Zn 0.763 0.237 0.1573 1 0.0
Pu4 Pu 0.2062 0.7938 0.0518 1 0.0
Zn12 Zn 0.3663 0.0334 0.1005 1 0.0
Zn1 Zn 0 0 0.25 1 0.0
Zn6 Zn 0.1986 0 0 1 0.0
Pu2 Pu 0.5415 0.4585 0.25 1 0.0
Pu1 Pu 0 0 0 1 0.0
Zn9 Zn 0.4371 0.5629 0.1416 1 0.0
Zn10 Zn 0.6008 0.3992 0.0548 1 0.0
Zn2 Zn 0.3333 0.6667 0.75 1 0.0
Zn7 Zn 0.0856 0.3674 0.25 1 0.0
Zn5 Zn 0.2706 0.7294 0.25 1 0.0
Zn3 Zn 0.3333 0.6667 0.0956 1 0.0
Pu3 Pu 0.873 0.127 0.25 1 0.0
Zn8 Zn 0.0963 0.9037 0.1573 1 0.0
